data_7051907
loop_
_publ_author_name
'Hines, C. Corey'
'Cordes, David B.'
'Griffin, Scott T.'
'Watts, Savannah I.'
'Cocalia, Violina A.'
'Rogers, Robin D.'

_publ_section_title
;
 Flexible coordination environments of lanthanide complexes grown from
 chloride-based ionic liquids
;
_journal_issue 5
_journal_name_full 'New Journal of Chemistry'
_journal_page_first 872
_journal_paper_doi 10.1039/b800045j
_journal_volume 32
_journal_year 2008
_chemical_formula_sum 'C18 H33 Cl6 Gd N6'
_chemical_formula_weight 703.45
_chemical_name_common '[C2mim]3[GdCl6]'
_chemical_name_systematic
;
?
;
_space_group_IT_number 14
_symmetry_cell_setting monoclinic
_symmetry_space_group_name_Hall '-P 2ybc'
_symmetry_space_group_name_H-M 'P 1 21/c 1'
_atom_sites_solution_hydrogens geom
_atom_sites_solution_primary direct
_atom_sites_solution_secondary difmap
_audit_creation_method SHELXL-97
_cell_angle_alpha 90.00
_cell_angle_beta 90.5010(10)
_cell_angle_gamma 90.00
_cell_formula_units_Z 4
_cell_length_a 15.4112(11)
_cell_length_b 12.5133(9)
_cell_length_c 14.6384(10)
_cell_measurement_reflns_used 4270
_cell_measurement_temperature 173(2)
_cell_measurement_theta_max 28.25
_cell_measurement_theta_min 2.51
_cell_volume 2822.8(3)
_computing_cell_refinement 'Bruker SMART'
_computing_data_collection 'Bruker SMART'
_computing_data_reduction 'Bruker SAINT'
_computing_molecular_graphics 'Bruker SHELXTL'
_computing_publication_material 'Bruker SHELXTL'
_computing_structure_refinement 'SHELXL-97 (Sheldrick, 1997)'
_computing_structure_solution 'SHELXS-97 (Sheldrick, 1990)'
_diffrn_ambient_temperature 173(2)
_diffrn_measured_fraction_theta_full 0.996
_diffrn_measured_fraction_theta_max 0.948
_diffrn_measurement_device_type 'CCD area detector'
_diffrn_measurement_method 'phi and omega scans'
_diffrn_radiation_monochromator graphite
_diffrn_radiation_source 'fine-focus sealed tube'
_diffrn_radiation_type MoK\a
_diffrn_radiation_wavelength 0.71073
_diffrn_reflns_av_R_equivalents 0.0298
_diffrn_reflns_av_sigmaI/netI 0.0342
_diffrn_reflns_limit_h_max 20
_diffrn_reflns_limit_h_min -20
_diffrn_reflns_limit_k_max 10
_diffrn_reflns_limit_k_min -16
_diffrn_reflns_limit_l_max 19
_diffrn_reflns_limit_l_min -19
_diffrn_reflns_number 19386
_diffrn_reflns_theta_full 25.30
_diffrn_reflns_theta_max 28.28
_diffrn_reflns_theta_min 3.07
_exptl_absorpt_coefficient_mu 2.935
_exptl_absorpt_correction_type multi-scan
_exptl_absorpt_process_details '(SADABS; Sheldrick, 2002)'
_exptl_crystal_colour colorless
_exptl_crystal_density_diffrn 1.655
_exptl_crystal_density_method 'not measured'
_exptl_crystal_description fragment
_exptl_crystal_F_000 1396
_exptl_crystal_size_max 0.12
_exptl_crystal_size_mid 0.07
_exptl_crystal_size_min 0.06
_refine_diff_density_max 0.582
_refine_diff_density_min -0.563
_refine_diff_density_rms 0.082
_refine_ls_extinction_method none
_refine_ls_goodness_of_fit_ref 1.015
_refine_ls_hydrogen_treatment constr
_refine_ls_matrix_type full
_refine_ls_number_parameters 289
_refine_ls_number_reflns 6652
_refine_ls_number_restraints 0
_refine_ls_restrained_S_all 1.015
_refine_ls_R_factor_all 0.0503
_refine_ls_R_factor_gt 0.0275
_refine_ls_shift/su_max 0.001
_refine_ls_shift/su_mean 0.000
_refine_ls_structure_factor_coef Fsqd
_refine_ls_weighting_details 'calc w=1/[\s^2^(Fo^2^)+(0.0168P)^2^+1.9495P] where P=(Fo^2^+2Fc^2^)/3'
_refine_ls_weighting_scheme calc
_refine_ls_wR_factor_gt 0.0488
_refine_ls_wR_factor_ref 0.0547
_reflns_number_gt 4800
_reflns_number_total 6652
_reflns_threshold_expression >2sigma(I)
_cod_data_source_file b800045j.txt
_cod_data_source_block Gd
_cod_depositor_comments
;
The following automatic conversions were performed:
'_symmetry_cell_setting' value 'Monoclinic' changed to 'monoclinic'
according to '/home/saulius/struct/CIF-dictionaries/cif_core.dic'
dictionary named 'cif_core.dic' version 2.4.1 from 2010-06-29.

Automatic conversion script
Id: cif_fix_enum 1527 2010-12-29 10:47:43Z saulius 
;
_cod_original_sg_symbol_H-M P2(1)/c
_cod_database_code 7051907

loop_
_symmetry_equiv_pos_as_xyz
'x, y, z'
'-x, y+1/2, -z+1/2'
'-x, -y, -z'
'x, -y-1/2, z-1/2'

loop_
_atom_site_label
_atom_site_type_symbol
_atom_site_fract_x
_atom_site_fract_y
_atom_site_fract_z
_atom_site_U_iso_or_equiv
_atom_site_adp_type
_atom_site_occupancy
_atom_site_symmetry_multiplicity
_atom_site_calc_flag
_atom_site_refinement_flags
_atom_site_disorder_assembly
_atom_site_disorder_group
Gd1 Gd 0.5000 0.5000 0.0000 0.01725(5) Uani 1 2 d S . .
Gd2 Gd 0.0000 0.0000 0.0000 0.01820(5) Uani 1 2 d S . .
Cl1 Cl 0.67077(4) 0.48309(7) 0.02395(5) 0.03612(19) Uani 1 1 d . . .
Cl2 Cl 0.53204(4) 0.67777(6) -0.09811(4) 0.02500(15) Uani 1 1 d . . .
Cl3 Cl 0.49051(5) 0.62104(6) 0.15080(4) 0.03113(17) Uani 1 1 d . . .
Cl4 Cl -0.06690(4) -0.04195(7) 0.16462(4) 0.03234(17) Uani 1 1 d . . .
Cl5 Cl 0.16013(4) -0.03365(6) 0.06769(4) 0.02735(16) Uani 1 1 d . . .
Cl6 Cl 0.00993(5) 0.20715(6) 0.04616(5) 0.03031(16) Uani 1 1 d . . .
N1 N 0.56241(14) 0.91191(19) 0.14596(13) 0.0209(5) Uani 1 1 d . . .
N1A N 0.18910(16) -0.2386(2) -0.22935(18) 0.0374(7) Uani 1 1 d . . .
N1B N 0.18380(16) 0.1134(2) 0.27455(15) 0.0330(6) Uani 1 1 d . . .
N3 N 0.68153(14) 0.86250(19) 0.08218(14) 0.0234(5) Uani 1 1 d . . .
N3A N 0.28127(16) -0.2283(2) -0.11890(15) 0.0303(6) Uani 1 1 d . . .
N3B N 0.21505(16) 0.2582(2) 0.20215(14) 0.0304(6) Uani 1 1 d . . .
C2 C 0.59714(17) 0.8425(2) 0.08846(16) 0.0223(6) Uani 1 1 d . . .
H2A H 0.5667 0.7875 0.0570 0.027 Uiso 1 1 calc R . .
C2A C 0.2003(2) -0.2106(3) -0.1438(2) 0.0369(8) Uani 1 1 d . . .
H2AA H 0.1566 -0.1819 -0.1056 0.044 Uiso 1 1 calc R . .
C2B C 0.1512(2) 0.1931(3) 0.22674(18) 0.0372(8) Uani 1 1 d . . .
H2BA H 0.0916 0.2027 0.2121 0.045 Uiso 1 1 calc R . .
C4 C 0.70141(18) 0.9471(3) 0.13757(18) 0.0283(7) Uani 1 1 d . . .
H4A H 0.7571 0.9783 0.1459 0.034 Uiso 1 1 calc R . .
C4A C 0.3239(2) -0.2697(3) -0.19138(19) 0.0436(10) Uani 1 1 d . . .
H4AA H 0.3834 -0.2898 -0.1928 0.052 Uiso 1 1 calc R . .
C4B C 0.29154(19) 0.2165(3) 0.23502(19) 0.0330(7) Uani 1 1 d . . .
H4BA H 0.3478 0.2457 0.2269 0.040 Uiso 1 1 calc R . .
C5 C 0.62732(18) 0.9781(2) 0.17819(19) 0.0283(7) Uani 1 1 d . . .
H5A H 0.6211 1.0348 0.2208 0.034 Uiso 1 1 calc R . .
C5A C 0.2665(2) -0.2772(4) -0.2609(2) 0.0507(11) Uani 1 1 d . . .
H5AA H 0.2775 -0.3041 -0.3204 0.061 Uiso 1 1 calc R . .
C5B C 0.27215(19) 0.1275(3) 0.28038(19) 0.0339(7) Uani 1 1 d . . .
H5BA H 0.3121 0.0820 0.3112 0.041 Uiso 1 1 calc R . .
C6 C 0.46947(17) 0.9189(3) 0.16896(18) 0.0264(6) Uani 1 1 d . . .
H6A H 0.4635 0.9351 0.2348 0.032 Uiso 1 1 calc R . .
H6B H 0.4413 0.8492 0.1570 0.032 Uiso 1 1 calc R . .
C6A C 0.1094(2) -0.2279(4) -0.2856(3) 0.0595(12) Uani 1 1 d . . .
H6AA H 0.0624 -0.1980 -0.2476 0.071 Uiso 1 1 calc R . .
H6AB H 0.0908 -0.2994 -0.3069 0.071 Uiso 1 1 calc R . .
C6B C 0.1332(3) 0.0236(3) 0.3111(2) 0.0542(11) Uani 1 1 d . . .
H6BA H 0.1686 -0.0423 0.3081 0.065 Uiso 1 1 calc R . .
H6BB H 0.0811 0.0127 0.2722 0.065 Uiso 1 1 calc R . .
C7 C 0.42444(19) 1.0047(3) 0.1134(2) 0.0336(7) Uani 1 1 d . . .
H7A H 0.3624 1.0051 0.1276 0.050 Uiso 1 1 calc R . .
H7B H 0.4321 0.9902 0.0482 0.050 Uiso 1 1 calc R . .
H7C H 0.4496 1.0745 0.1284 0.050 Uiso 1 1 calc R . .
C7A C 0.1231(3) -0.1570(4) -0.3664(3) 0.0727(14) Uani 1 1 d . . .
H7AA H 0.0701 -0.1552 -0.4039 0.109 Uiso 1 1 calc R . .
H7AB H 0.1711 -0.1848 -0.4029 0.109 Uiso 1 1 calc R . .
H7AC H 0.1371 -0.0846 -0.3455 0.109 Uiso 1 1 calc R . .
C7B C 0.1055(2) 0.0406(4) 0.4072(2) 0.0528(10) Uani 1 1 d . . .
H7BA H 0.0670 -0.0177 0.4257 0.079 Uiso 1 1 calc R . .
H7BB H 0.0745 0.1088 0.4118 0.079 Uiso 1 1 calc R . .
H7BC H 0.1567 0.0420 0.4474 0.079 Uiso 1 1 calc R . .
C8 C 0.7430(2) 0.8001(3) 0.0281(2) 0.0356(7) Uani 1 1 d . . .
H8A H 0.7177 0.7302 0.0138 0.053 Uiso 1 1 calc R . .
H8B H 0.7969 0.7903 0.0631 0.053 Uiso 1 1 calc R . .
H8C H 0.7555 0.8382 -0.0288 0.053 Uiso 1 1 calc R . .
C8A C 0.3205(2) -0.2074(3) -0.02878(19) 0.0439(9) Uani 1 1 d . . .
H8AA H 0.2851 -0.1553 0.0042 0.066 Uiso 1 1 calc R . .
H8AB H 0.3792 -0.1787 -0.0366 0.066 Uiso 1 1 calc R . .
H8AC H 0.3235 -0.2741 0.0062 0.066 Uiso 1 1 calc R . .
C8B C 0.2042(3) 0.3578(3) 0.1508(2) 0.0491(10) Uani 1 1 d . . .
H8BA H 0.1612 0.3472 0.1019 0.074 Uiso 1 1 calc R . .
H8BB H 0.2598 0.3786 0.1242 0.074 Uiso 1 1 calc R . .
H8BC H 0.1842 0.4142 0.1920 0.074 Uiso 1 1 calc R . .

loop_
_atom_site_aniso_label
_atom_site_aniso_U_11
_atom_site_aniso_U_22
_atom_site_aniso_U_33
_atom_site_aniso_U_23
_atom_site_aniso_U_13
_atom_site_aniso_U_12
Gd1 0.01748(9) 0.01710(10) 0.01715(8) 0.00027(8) -0.00088(6) -0.00212(8)
Gd2 0.01390(8) 0.02294(11) 0.01778(8) 0.00111(8) 0.00091(6) 0.00108(8)
Cl1 0.0199(3) 0.0385(5) 0.0498(4) 0.0021(4) -0.0060(3) -0.0008(3)
Cl2 0.0284(3) 0.0232(4) 0.0234(3) 0.0048(3) -0.0013(3) -0.0043(3)
Cl3 0.0469(4) 0.0251(4) 0.0215(3) -0.0039(3) 0.0074(3) -0.0076(3)
Cl4 0.0253(3) 0.0504(5) 0.0214(3) 0.0061(3) 0.0048(3) -0.0008(3)
Cl5 0.0173(3) 0.0341(4) 0.0305(3) 0.0016(3) -0.0029(3) 0.0028(3)
Cl6 0.0288(4) 0.0253(4) 0.0367(4) -0.0020(3) -0.0045(3) -0.0005(3)
N1 0.0206(11) 0.0200(13) 0.0222(10) 0.0002(10) 0.0016(9) -0.0017(10)
N1A 0.0232(13) 0.0380(18) 0.0510(15) -0.0122(14) -0.0036(12) 0.0033(12)
N1B 0.0333(14) 0.0426(18) 0.0228(11) -0.0047(12) -0.0042(10) -0.0046(13)
N3 0.0265(12) 0.0211(14) 0.0228(10) -0.0001(10) 0.0052(9) 0.0002(10)
N3A 0.0326(13) 0.0279(16) 0.0305(12) -0.0044(11) 0.0027(10) 0.0081(12)
N3B 0.0333(14) 0.0379(17) 0.0201(11) -0.0007(11) 0.0030(10) 0.0057(13)
C2 0.0277(14) 0.0200(16) 0.0192(11) 0.0003(11) 0.0000(11) -0.0020(12)
C2A 0.0330(16) 0.033(2) 0.0453(17) -0.0112(15) 0.0092(14) 0.0023(15)
C2B 0.0283(16) 0.058(3) 0.0254(14) -0.0030(16) -0.0045(12) 0.0049(17)
C4 0.0232(14) 0.0277(19) 0.0341(14) -0.0048(14) -0.0002(12) -0.0044(13)
C4A 0.0294(16) 0.073(3) 0.0288(15) -0.0144(17) 0.0022(13) 0.0193(17)
C4B 0.0250(15) 0.044(2) 0.0297(14) -0.0101(15) 0.0020(12) 0.0033(15)
C5 0.0287(15) 0.0250(19) 0.0313(14) -0.0086(12) 0.0009(12) -0.0047(13)
C5A 0.0373(19) 0.079(3) 0.0358(17) -0.0190(19) 0.0003(15) 0.0258(19)
C5B 0.0292(15) 0.043(2) 0.0298(14) -0.0064(15) -0.0054(12) 0.0071(15)
C6 0.0213(13) 0.0303(18) 0.0278(13) 0.0013(13) 0.0050(11) -0.0023(13)
C6A 0.0280(18) 0.067(3) 0.083(3) -0.032(2) -0.0174(18) 0.0076(19)
C6B 0.066(3) 0.056(3) 0.0403(18) 0.0016(18) -0.0041(17) -0.024(2)
C7 0.0263(14) 0.0351(19) 0.0395(16) 0.0020(15) 0.0030(12) 0.0059(15)
C7A 0.062(3) 0.070(3) 0.085(3) -0.016(3) -0.047(2) 0.016(2)
C7B 0.0320(18) 0.073(3) 0.053(2) 0.015(2) 0.0077(16) 0.0006(19)
C8 0.0368(17) 0.032(2) 0.0388(16) -0.0036(15) 0.0149(14) 0.0036(15)
C8A 0.055(2) 0.046(2) 0.0305(15) -0.0102(16) -0.0036(15) 0.0178(18)
C8B 0.075(3) 0.045(2) 0.0278(15) 0.0023(16) 0.0101(16) 0.016(2)

loop_
_atom_type_symbol
_atom_type_description
_atom_type_scat_dispersion_real
_atom_type_scat_dispersion_imag
_atom_type_scat_source
C C 0.0033 0.0016 'International Tables Vol C Tables 4.2.6.8 and 6.1.1.4'
H H 0.0000 0.0000 'International Tables Vol C Tables 4.2.6.8 and 6.1.1.4'
N N 0.0061 0.0033 'International Tables Vol C Tables 4.2.6.8 and 6.1.1.4'
Cl Cl 0.1484 0.1585 'International Tables Vol C Tables 4.2.6.8 and 6.1.1.4'
Gd Gd -0.1653 3.9035 'International Tables Vol C Tables 4.2.6.8 and 6.1.1.4'

loop_
_geom_angle_atom_site_label_1
_geom_angle_atom_site_label_2
_geom_angle_atom_site_label_3
_geom_angle
_geom_angle_site_symmetry_1
_geom_angle_site_symmetry_3
_geom_angle_publ_flag
Cl1 Gd1 Cl1 180.0 3_665 . ?
Cl1 Gd1 Cl3 90.14(2) 3_665 . ?
Cl1 Gd1 Cl3 89.86(2) . . ?
Cl1 Gd1 Cl3 89.86(2) 3_665 3_665 ?
Cl1 Gd1 Cl3 90.15(2) . 3_665 ?
Cl3 Gd1 Cl3 179.999(1) . 3_665 ?
Cl1 Gd1 Cl2 87.15(2) 3_665 3_665 ?
Cl1 Gd1 Cl2 92.85(2) . 3_665 ?
Cl3 Gd1 Cl2 90.91(2) . 3_665 ?
Cl3 Gd1 Cl2 89.09(2) 3_665 3_665 ?
Cl1 Gd1 Cl2 92.85(2) 3_665 . ?
Cl1 Gd1 Cl2 87.15(2) . . ?
Cl3 Gd1 Cl2 89.09(2) . . ?
Cl3 Gd1 Cl2 90.91(2) 3_665 . ?
Cl2 Gd1 Cl2 180.000(17) 3_665 . ?
Cl4 Gd2 Cl4 180.0 3 . ?
Cl4 Gd2 Cl6 89.10(2) 3 3 ?
Cl4 Gd2 Cl6 90.90(2) . 3 ?
Cl4 Gd2 Cl6 90.90(2) 3 . ?
Cl4 Gd2 Cl6 89.10(2) . . ?
Cl6 Gd2 Cl6 180.00(3) 3 . ?
Cl4 Gd2 Cl5 89.83(2) 3 3 ?
Cl4 Gd2 Cl5 90.17(2) . 3 ?
Cl6 Gd2 Cl5 90.48(2) 3 3 ?
Cl6 Gd2 Cl5 89.52(2) . 3 ?
Cl4 Gd2 Cl5 90.17(2) 3 . ?
Cl4 Gd2 Cl5 89.83(2) . . ?
Cl6 Gd2 Cl5 89.52(2) 3 . ?
Cl6 Gd2 Cl5 90.48(2) . . ?
Cl5 Gd2 Cl5 180.0 3 . ?
C2 N1 C5 108.4(2) . . ?
C2 N1 C6 125.5(2) . . ?
C5 N1 C6 126.0(2) . . ?
C2A N1A C5A 107.9(3) . . ?
C2A N1A C6A 127.6(3) . . ?
C5A N1A C6A 124.4(3) . . ?
C2B N1B C5B 108.0(3) . . ?
C2B N1B C6B 124.9(3) . . ?
C5B N1B C6B 127.1(3) . . ?
C2 N3 C4 108.6(2) . . ?
C2 N3 C8 125.1(2) . . ?
C4 N3 C8 126.2(2) . . ?
C2A N3A C4A 108.2(2) . . ?
C2A N3A C8A 126.9(3) . . ?
C4A N3A C8A 124.9(3) . . ?
C2B N3B C4B 107.9(3) . . ?
C2B N3B C8B 125.4(3) . . ?
C4B N3B C8B 126.7(3) . . ?
N1 C2 N3 108.7(2) . . ?
N1A C2A N3A 109.7(3) . . ?
N1B C2B N3B 109.2(3) . . ?
C5 C4 N3 107.4(2) . . ?
C5A C4A N3A 107.3(3) . . ?
C5B C4B N3B 107.2(3) . . ?
C4 C5 N1 106.9(2) . . ?
C4A C5A N1A 106.8(3) . . ?
C4B C5B N1B 107.6(3) . . ?
N1 C6 C7 111.2(2) . . ?
N1A C6A C7A 111.8(3) . . ?
N1B C6B C7B 113.0(3) . . ?

loop_
_geom_bond_atom_site_label_1
_geom_bond_atom_site_label_2
_geom_bond_distance
_geom_bond_site_symmetry_2
_geom_bond_publ_flag
Gd1 Cl1 2.6604(7) 3_665 ?
Gd1 Cl1 2.6604(7) . ?
Gd1 Cl3 2.6821(7) . ?
Gd1 Cl3 2.6822(7) 3_665 ?
Gd1 Cl2 2.6957(7) 3_665 ?
Gd1 Cl2 2.6957(7) . ?
Gd2 Cl4 2.6811(6) 3 ?
Gd2 Cl4 2.6812(6) . ?
Gd2 Cl6 2.6827(8) 3 ?
Gd2 Cl6 2.6827(8) . ?
Gd2 Cl5 2.6845(6) 3 ?
Gd2 Cl5 2.6845(6) . ?
N1 C2 1.326(3) . ?
N1 C5 1.379(3) . ?
N1 C6 1.477(3) . ?
N1A C2A 1.310(4) . ?
N1A C5A 1.371(4) . ?
N1A C6A 1.479(4) . ?
N1B C2B 1.315(4) . ?
N1B C5B 1.375(4) . ?
N1B C6B 1.472(4) . ?
N3 C2 1.328(3) . ?
N3 C4 1.366(4) . ?
N3 C8 1.465(3) . ?
N3A C2A 1.315(4) . ?
N3A C4A 1.356(4) . ?
N3A C8A 1.470(4) . ?
N3B C2B 1.329(4) . ?
N3B C4B 1.372(4) . ?
N3B C8B 1.464(4) . ?
C4 C5 1.349(4) . ?
C4A C5A 1.346(4) . ?
C4B C5B 1.332(5) . ?
C6 C7 1.512(4) . ?
C6A C7A 1.495(6) . ?
C6B C7B 1.488(5) . ?

loop_
_geom_hbond_atom_site_label_D
_geom_hbond_atom_site_label_H
_geom_hbond_atom_site_label_A
_geom_hbond_distance_DH
_geom_hbond_distance_HA
_geom_hbond_distance_DA
_geom_hbond_angle_DHA
_geom_hbond_site_symmetry_A
C8A H8AA Cl5 0.98 2.63 3.590(3) 166.3 .
C8A H8AC Cl1 0.98 2.65 3.454(4) 139.0 3_655
C2 H2A Cl2 0.95 2.70 3.559(3) 150.3 .
C4A H4AA Cl2 0.95 2.70 3.536(3) 147.4 1_545
C2B H2BA Cl6 0.95 2.73 3.415(3) 129.9 .
C5B H5BA Cl1 0.95 2.72 3.493(3) 138.6 2_645
C4 H4A Cl4 0.95 2.74 3.592(3) 150.4 1_665
C2A H2AA Cl6 0.95 2.74 3.553(3) 144.6 3
C5 H5A Cl3 0.95 2.78 3.584(3) 143.3 2_655
C7B H7BC Cl1 0.98 2.79 3.656(4) 147.9 2_645
C2 H2A Cl3 0.95 2.76 3.352(3) 121.0 .
C4B H4BA Cl2 0.95 2.82 3.641(3) 145.0 3_665
C8B H8BC Cl4 0.98 2.84 3.667(3) 143.2 2
